data_7245176
loop_
_publ_author_name
'Zhang, Ling-Mei'
'Feng, Chao'
'Yang, Yu-Meng'
'Huang, Huan-Huan'
'Zhang, Guo-Ning'
'Wang, Yu-Cheng'
'Zhao, Hong'

_publ_section_title
;
 Influence of reaction temperature and stoichiometry on the coordination
 mode of a multidentate pyridylpyrazole ligand in Co(ii) complexes: from a
 0D mononuclear structure to 3D frameworks
;
_journal_name_full CrystEngComm
_journal_paper_doi 10.1039/D2CE00468B
_journal_year 2022
_chemical_formula_sum 'C9 H8 Cl Co N3 O3'
_chemical_formula_weight 300.56
_space_group_IT_number 9
_space_group_name_Hall 'C -2yc'
_space_group_name_H-M_alt 'C 1 c 1'
_symmetry_cell_setting monoclinic
_symmetry_space_group_name_H-M 'C 1 c 1'
_atom_sites_solution_hydrogens geom
_atom_sites_solution_primary direct
_atom_sites_solution_secondary difmap
_audit_creation_method SHELXL-97
_audit_update_record
;
2021-12-15 deposited with the CCDC.	2022-06-28 downloaded from the CCDC.
;
_cell_angle_alpha 90.00
_cell_angle_beta 99.970(5)
_cell_angle_gamma 90.00
_cell_formula_units_Z 4
_cell_length_a 8.6637(4)
_cell_length_b 19.5196(8)
_cell_length_c 6.8599(4)
_cell_measurement_reflns_used 2000
_cell_measurement_temperature 293(2)
_cell_measurement_theta_max 27.6750
_cell_measurement_theta_min 3.6740
_cell_volume 1142.57(10)
_computing_structure_refinement 'SHELXL-97 (Sheldrick, 1997)'
_computing_structure_solution 'SHELXS-97 (Sheldrick, 1990)'
_diffrn_ambient_temperature 293(2)
_diffrn_measured_fraction_theta_full 0.998
_diffrn_measured_fraction_theta_max 0.998
_diffrn_measurement_device_type 'Xcalibur, Atlas, Gemini ultra'
_diffrn_radiation_monochromator graphite
_diffrn_radiation_source 'fine-focus sealed tube'
_diffrn_radiation_type MoK\a
_diffrn_radiation_wavelength 0.71073
_diffrn_reflns_av_R_equivalents 0.0270
_diffrn_reflns_av_sigmaI/netI 0.0426
_diffrn_reflns_limit_h_max 10
_diffrn_reflns_limit_h_min -10
_diffrn_reflns_limit_k_max 24
_diffrn_reflns_limit_k_min -24
_diffrn_reflns_limit_l_max 6
_diffrn_reflns_limit_l_min -8
_diffrn_reflns_number 3484
_diffrn_reflns_theta_full 26.00
_diffrn_reflns_theta_max 26.00
_diffrn_reflns_theta_min 3.66
_exptl_absorpt_coefficient_mu 1.734
_exptl_crystal_colour purple
_exptl_crystal_density_diffrn 1.747
_exptl_crystal_density_method 'not measured'
_exptl_crystal_description block
_exptl_crystal_F_000 604
_refine_diff_density_max 0.389
_refine_diff_density_min -0.355
_refine_diff_density_rms 0.064
_refine_ls_abs_structure_details 'Flack H D (1983), Acta Cryst. A39, 876-881'
_refine_ls_abs_structure_Flack -0.03(2)
_refine_ls_extinction_method none
_refine_ls_goodness_of_fit_ref 1.111
_refine_ls_hydrogen_treatment mixed
_refine_ls_matrix_type full
_refine_ls_number_parameters 154
_refine_ls_number_reflns 1871
_refine_ls_number_restraints 2
_refine_ls_restrained_S_all 1.111
_refine_ls_R_factor_all 0.0344
_refine_ls_R_factor_gt 0.0300
_refine_ls_shift/su_max 0.001
_refine_ls_shift/su_mean 0.000
_refine_ls_structure_factor_coef Fsqd
_refine_ls_weighting_details 'calc w=1/[\s^2^(Fo^2^)+(0.0424P)^2^+0.0417P] where P=(Fo^2^+2Fc^2^)/3'
_refine_ls_weighting_scheme calc
_refine_ls_wR_factor_gt 0.0756
_refine_ls_wR_factor_ref 0.0783
_reflns_number_gt 1744
_reflns_number_total 1871
_reflns_threshold_expression >2sigma(I)
_cod_data_source_file d2ce00468b2.cif
_cod_data_source_block zh_CCDC1
_cod_original_sg_symbol_H-M Cc
_cod_database_code 7245176

loop_
_symmetry_equiv_pos_as_xyz
'x, y, z'
'x, -y, z+1/2'
'x+1/2, y+1/2, z'
'x+1/2, -y+1/2, z+1/2'

loop_
_atom_site_label
_atom_site_type_symbol
_atom_site_fract_x
_atom_site_fract_y
_atom_site_fract_z
_atom_site_U_iso_or_equiv
_atom_site_adp_type
_atom_site_occupancy
_atom_site_symmetry_multiplicity
_atom_site_calc_flag
_atom_site_refinement_flags
_atom_site_disorder_assembly
_atom_site_disorder_group
Co1 Co 0.19999(5) 0.70472(2) 0.83328(6) 0.02304(15) Uani 1 1 d . . .
C1 C 0.4050(5) 0.80553(19) 1.0499(6) 0.0247(9) Uani 1 1 d . . .
C2 C 0.2636(5) 0.84551(19) 0.9628(6) 0.0246(9) Uani 1 1 d . . .
C3 C 0.2310(5) 0.91592(19) 0.9668(6) 0.0271(9) Uani 1 1 d . . .
H3 H 0.2983 0.9507 1.0216 0.033 Uiso 1 1 calc R . .
C4 C 0.0788(5) 0.92242(19) 0.8729(6) 0.0227(9) Uani 1 1 d . . .
C5 C -0.0176(5) 0.98482(19) 0.8448(6) 0.0228(9) Uani 1 1 d . . .
C6 C 0.0590(5) 1.0481(2) 0.8569(7) 0.0280(9) Uani 1 1 d . . .
H6 H 0.1678 1.0501 0.8748 0.034 Uiso 1 1 calc R . .
C7 C -0.0274(5) 1.1070(2) 0.8423(7) 0.0277(10) Uani 1 1 d . . .
H7 H 0.0251 1.1487 0.8468 0.033 Uiso 1 1 calc R . .
C8 C -0.2570(5) 1.04750(19) 0.8090(8) 0.0316(10) Uani 1 1 d . . .
H8 H -0.3658 1.0473 0.7930 0.038 Uiso 1 1 calc R . .
C9 C -0.1792(5) 0.9850(2) 0.8185(7) 0.0288(10) Uani 1 1 d . . .
H9 H -0.2350 0.9440 0.8074 0.035 Uiso 1 1 calc R . .
Cl1 Cl 0.11342(16) 0.67472(7) 1.14521(18) 0.0456(3) Uani 1 1 d . . .
N1 N 0.1398(4) 0.81150(17) 0.8675(6) 0.0254(8) Uani 1 1 d . . .
N2 N 0.0279(4) 0.85877(15) 0.8158(5) 0.0238(8) Uani 1 1 d . . .
H2A H -0.0649 0.8497 0.7540 0.036 Uiso 1 1 calc R . .
N3 N -0.1834(4) 1.10780(16) 0.8218(5) 0.0270(8) Uani 1 1 d . . .
O1 O 0.5086(3) 0.83676(14) 1.1621(4) 0.0291(7) Uani 1 1 d . . .
O2 O 0.4039(3) 0.74313(13) 1.0049(5) 0.0302(7) Uani 1 1 d . . .
O3 O 0.2898(4) 0.73580(18) 0.5726(5) 0.0448(9) Uani 1 1 d . . .
H3A H 0.3577 0.7642 0.5840 0.067 Uiso 1 1 d R . .
H3B H 0.2777 0.7109 0.5028 0.067 Uiso 1 1 d R . .

loop_
_atom_site_aniso_label
_atom_site_aniso_U_11
_atom_site_aniso_U_22
_atom_site_aniso_U_33
_atom_site_aniso_U_23
_atom_site_aniso_U_13
_atom_site_aniso_U_12
Co1 0.0216(2) 0.0158(2) 0.0286(3) -0.0041(2) -0.00448(19) 0.0043(2)
C1 0.025(2) 0.021(2) 0.028(2) -0.0012(18) 0.0039(18) 0.0031(17)
C2 0.029(2) 0.0176(17) 0.025(2) -0.0020(16) -0.0022(18) 0.0053(16)
C3 0.027(2) 0.0176(18) 0.036(3) -0.0040(17) 0.0030(19) 0.0051(16)
C4 0.029(2) 0.0164(19) 0.022(2) -0.0039(16) 0.0030(17) 0.0015(16)
C5 0.029(2) 0.0194(18) 0.019(2) -0.0021(16) 0.0015(17) 0.0091(16)
C6 0.023(2) 0.026(2) 0.035(2) -0.0029(18) 0.0058(18) 0.0070(17)
C7 0.032(2) 0.0161(19) 0.035(2) -0.0025(17) 0.0055(19) 0.0028(17)
C8 0.028(2) 0.0208(19) 0.044(3) -0.0018(19) 0.000(2) 0.0058(16)
C9 0.030(2) 0.018(2) 0.036(2) -0.0040(19) -0.001(2) 0.0041(18)
Cl1 0.0585(7) 0.0452(7) 0.0355(6) 0.0065(5) 0.0148(6) 0.0193(6)
N1 0.0246(17) 0.0186(15) 0.0297(19) -0.0037(14) -0.0042(15) 0.0038(13)
N2 0.0197(15) 0.0184(15) 0.0301(19) -0.0027(14) -0.0050(14) 0.0037(14)
N3 0.0293(18) 0.0192(16) 0.0308(19) -0.0013(15) 0.0006(16) 0.0062(15)
O1 0.0257(15) 0.0186(13) 0.0370(18) -0.0041(13) -0.0116(14) 0.0031(12)
O2 0.0249(15) 0.0177(14) 0.0430(18) -0.0070(13) -0.0084(13) 0.0086(12)
O3 0.0438(18) 0.050(2) 0.041(2) -0.0037(17) 0.0107(16) -0.0143(17)

loop_
_atom_type_symbol
_atom_type_description
_atom_type_scat_dispersion_real
_atom_type_scat_dispersion_imag
_atom_type_scat_source
C C 0.0033 0.0016 'International Tables Vol C Tables 4.2.6.8 and 6.1.1.4'
H H 0.0000 0.0000 'International Tables Vol C Tables 4.2.6.8 and 6.1.1.4'
N N 0.0061 0.0033 'International Tables Vol C Tables 4.2.6.8 and 6.1.1.4'
O O 0.0106 0.0060 'International Tables Vol C Tables 4.2.6.8 and 6.1.1.4'
Co Co 0.3494 0.9721 'International Tables Vol C Tables 4.2.6.8 and 6.1.1.4'
Cl Cl 0.1484 0.1585 'International Tables Vol C Tables 4.2.6.8 and 6.1.1.4'

loop_
_geom_angle_atom_site_label_1
_geom_angle_atom_site_label_2
_geom_angle_atom_site_label_3
_geom_angle
_geom_angle_site_symmetry_1
_geom_angle_site_symmetry_3
_geom_angle_publ_flag
O1 Co1 O2 176.96(13) 4_464 . ?
O1 Co1 N3 88.26(12) 4_464 3_545 ?
O2 Co1 N3 88.84(11) . 3_545 ?
O1 Co1 O3 90.48(13) 4_464 . ?
O2 Co1 O3 88.56(13) . . ?
N3 Co1 O3 88.74(14) 3_545 . ?
O1 Co1 N1 104.97(12) 4_464 . ?
O2 Co1 N1 77.86(11) . . ?
N3 Co1 N1 166.11(13) 3_545 . ?
O3 Co1 N1 86.99(14) . . ?
O1 Co1 Cl1 93.84(10) 4_464 . ?
O2 Co1 Cl1 87.17(10) . . ?
N3 Co1 Cl1 92.20(11) 3_545 . ?
O3 Co1 Cl1 175.60(10) . . ?
N1 Co1 Cl1 91.11(11) . . ?
O1 C1 O2 127.2(4) . . ?
O1 C1 C2 116.7(3) . . ?
O2 C1 C2 116.1(4) . . ?
N1 C2 C3 110.5(3) . . ?
N1 C2 C1 118.2(3) . . ?
C3 C2 C1 131.3(4) . . ?
C4 C3 C2 105.2(3) . . ?
N2 C4 C3 106.9(3) . . ?
N2 C4 C5 125.0(3) . . ?
C3 C4 C5 128.1(3) . . ?
C9 C5 C6 117.8(3) . . ?
C9 C5 C4 124.0(4) . . ?
C6 C5 C4 118.1(3) . . ?
C7 C6 C5 119.4(4) . . ?
N3 C7 C6 123.3(4) . . ?
N3 C8 C9 123.3(4) . . ?
C5 C9 C8 118.7(4) . . ?
C2 N1 N2 105.7(3) . . ?
C2 N1 Co1 110.1(2) . . ?
N2 N1 Co1 143.9(3) . . ?
N1 N2 C4 111.8(3) . . ?
C8 N3 C7 117.4(3) . . ?
C8 N3 Co1 123.8(3) . 3_455 ?
C7 N3 Co1 118.6(3) . 3_455 ?
C1 O1 Co1 126.6(2) . 4_565 ?
C1 O2 Co1 117.2(3) . . ?

loop_
_geom_bond_atom_site_label_1
_geom_bond_atom_site_label_2
_geom_bond_distance
_geom_bond_site_symmetry_2
_geom_bond_publ_flag
Co1 O1 2.027(3) 4_464 ?
Co1 O2 2.085(3) . ?
Co1 N3 2.152(3) 3_545 ?
Co1 O3 2.157(4) . ?
Co1 N1 2.171(3) . ?
Co1 Cl1 2.4576(14) . ?
C1 O1 1.238(5) . ?
C1 O2 1.256(4) . ?
C1 C2 1.487(6) . ?
C2 N1 1.333(5) . ?
C2 C3 1.404(5) . ?
C3 C4 1.369(6) . ?
C4 N2 1.353(5) . ?
C4 C5 1.471(5) . ?
C5 C9 1.380(6) . ?
C5 C6 1.398(6) . ?
C6 C7 1.367(6) . ?
C7 N3 1.334(5) . ?
C8 N3 1.334(5) . ?
C8 C9 1.390(5) . ?
N1 N2 1.341(5) . ?
N3 Co1 2.152(3) 3_455 ?
O1 Co1 2.027(3) 4_565 ?
